data_7208954
loop_
_publ_author_name
'Saines, Paul J.'
'Steinmann, Mark'
'Tan, Jin-Chong'
'Yeung, Hamish H.-M.'
'Cheetham, Anthony K.'

_publ_section_title
;
 Structural diversity and luminescent properties of lanthanide 2,2- and
 2,3-dimethylsuccinate frameworks
;
_journal_issue 1
_journal_name_full CrystEngComm
_journal_page_first 100
_journal_paper_doi 10.1039/c2ce26279g
_journal_volume 15
_journal_year 2013
_chemical_compound_source 'synthesis as described'
_chemical_formula_moiety 'C18 H32 O16 Y2, H2 O'
_chemical_formula_sum 'C18 H34 O17 Y2'
_chemical_formula_weight 700.276
_chemical_name_systematic
;
?
;
_space_group_IT_number 13
_symmetry_cell_setting monoclinic
_symmetry_Int_Tables_number 13
_symmetry_space_group_name_Hall '-P 2yc'
_symmetry_space_group_name_H-M 'P 1 2/c 1'
_atom_sites_solution_hydrogens geom
_atom_sites_solution_primary direct
_atom_sites_solution_secondary difmap
_audit_creation_date 2012-05-16T16:56:17-00:00
_audit_creation_method 'WinGX routine CIF_UPDATE'
_cell_angle_alpha 90
_cell_angle_beta 93.957(4)
_cell_angle_gamma 90
_cell_formula_units_Z 2
_cell_length_a 5.8422(3)
_cell_length_b 9.8906(4)
_cell_length_c 21.5267(10)
_cell_measurement_reflns_used 2870
_cell_measurement_temperature 120(2)
_cell_measurement_theta_max 71.5824
_cell_measurement_theta_min 4.1137
_cell_measurement_wavelength 0.71073
_cell_volume 1240.91(10)
_computing_cell_refinement 'CrysAlisPro V1.171.35.11 (Agilent Technologies)'
_computing_data_collection 'CrysAlisPro V1.171.35.11 (Agilent Technologies)'
_computing_data_reduction 'CrysAlisPro V1.171.35.11 (Agilent Technologies)'
_computing_molecular_graphics 'Diamond (Brandenburg 1997)'
_computing_publication_material 'WinGX publication routines (Farrugia, 1999)'
_computing_structure_refinement 'SHELXL-97 (Sheldrick, 1997)'
_computing_structure_solution 'SHELXS-97 (Sheldrick, 1990)'
_diffrn_ambient_temperature 120(2)
_diffrn_detector_area_resol_mean 16.1183
_diffrn_measured_fraction_theta_full 0.994
_diffrn_measured_fraction_theta_max 0.967
_diffrn_measurement_device_type 'Xcalibur, Eos, Gemini ultra'
_diffrn_radiation_monochromator mirror
_diffrn_radiation_probe x-ray
_diffrn_radiation_source 'Enhance Ultra (Cu) X-ray Source'
_diffrn_radiation_type CuK\a
_diffrn_radiation_wavelength 1.54184
_diffrn_reflns_av_R_equivalents 0.0331
_diffrn_reflns_av_unetI/netI 0.0464
_diffrn_reflns_limit_h_max 5
_diffrn_reflns_limit_h_min -6
_diffrn_reflns_limit_k_max 11
_diffrn_reflns_limit_k_min -11
_diffrn_reflns_limit_l_max 25
_diffrn_reflns_limit_l_min -26
_diffrn_reflns_number 4302
_diffrn_reflns_theta_full 66.97
_diffrn_reflns_theta_max 71.73
_diffrn_reflns_theta_min 4.12
_exptl_absorpt_coefficient_mu 7.003
_exptl_absorpt_correction_T_max 0.879
_exptl_absorpt_correction_T_min 0.394
_exptl_absorpt_correction_type analytical
_exptl_absorpt_process_details
;
CrysAlisPro, Agilent Technologies,
Version 1.171.35.21 (release 20-01-2012 CrysAlis171 .NET)
(compiled Jan 23 2012,18:06:46)
Analytical numeric absorption correction using a multifaceted crystal
model based on expressions derived by R.C. Clark & J.S. Reid.
(Clark, R. C. & Reid, J. S. (1995). Acta Cryst. A51, 887-897)
;
_exptl_crystal_colour colourless
_exptl_crystal_density_diffrn 1.871
_exptl_crystal_density_method 'not measured'
_exptl_crystal_description needle
_exptl_crystal_F_000 710
_exptl_crystal_size_max 0.3634
_exptl_crystal_size_mid 0.0282
_exptl_crystal_size_min 0.0189
_refine_diff_density_max 2.636
_refine_diff_density_min -0.954
_refine_diff_density_rms 0.178
_refine_ls_extinction_method none
_refine_ls_goodness_of_fit_ref 1.241
_refine_ls_hydrogen_treatment mixed
_refine_ls_matrix_type full
_refine_ls_number_parameters 168
_refine_ls_number_reflns 2353
_refine_ls_number_restraints 0
_refine_ls_restrained_S_all 1.240
_refine_ls_R_factor_all 0.0891
_refine_ls_R_factor_gt 0.0860
_refine_ls_shift/su_max 0.000
_refine_ls_shift/su_mean 0.000
_refine_ls_structure_factor_coef Fsqd
_refine_ls_weighting_details 'calc w=1/[\s^2^(Fo^2^)+(0.0175P)^2^+28.6315P] where P=(Fo^2^+2Fc^2^)/3'
_refine_ls_weighting_scheme calc
_refine_ls_wR_factor_gt 0.1903
_refine_ls_wR_factor_ref 0.1918
_reflns_number_gt 2214
_reflns_number_total 2353
_reflns_threshold_expression >2sigma(I)
_cod_data_source_file c2ce26279g.txt
_cod_data_source_block Compound6
_cod_database_code 7208954

loop_
_symmetry_equiv_pos_as_xyz
'x, y, z'
'-x, y, -z+1/2'
'-x, -y, -z'
'x, -y, z-1/2'

loop_
_atom_site_label
_atom_site_type_symbol
_atom_site_fract_x
_atom_site_fract_y
_atom_site_fract_z
_atom_site_U_iso_or_equiv
_atom_site_adp_type
_atom_site_occupancy
_atom_site_symmetry_multiplicity
_atom_site_calc_flag
_atom_site_refinement_flags
_atom_site_disorder_assembly
_atom_site_disorder_group
Y1 Y 0.60480(14) 0.29422(9) 0.55646(4) 0.0242(3) Uani 1 1 d . . .
O1 O 0.4136(11) 0.3483(8) 0.4679(3) 0.0301(16) Uani 1 1 d . A .
O2 O 0.2277(11) 0.5076(7) 0.4106(3) 0.0276(16) Uani 1 1 d . . .
O3 O -0.1001(11) 0.3272(6) 0.4872(3) 0.0231(15) Uani 1 1 d . . .
O4 O -0.2449(11) 0.1212(7) 0.4894(3) 0.0255(15) Uani 1 1 d . . .
O11 O 0.9380(13) 0.2158(12) 0.6202(4) 0.052(3) Uani 1 1 d . A .
O12 O 0.6348(11) 0.2743(9) 0.6676(3) 0.0353(19) Uani 1 1 d . A .
C1 C 0.2697(15) 0.3852(10) 0.4238(5) 0.022(2) Uani 1 1 d . . .
C2 C 0.1604(16) 0.2731(11) 0.3826(4) 0.025(2) Uani 1 1 d . A .
C3 C 0.3547(18) 0.2128(13) 0.3459(5) 0.035(2) Uani 1 1 d . . .
H3A H 0.4194 0.2837 0.3206 0.053 Uiso 1 1 calc R A .
H3B H 0.2927 0.1401 0.3187 0.053 Uiso 1 1 calc R . .
H3C H 0.4751 0.1763 0.3752 0.053 Uiso 1 1 calc R . .
C4 C -0.0275(17) 0.3295(11) 0.3361(5) 0.027(2) Uani 1 1 d . . .
H4A H -0.1573 0.3608 0.3588 0.041 Uiso 1 1 calc R A .
H4B H -0.0793 0.2583 0.3067 0.041 Uiso 1 1 calc R . .
H4C H 0.0343 0.4054 0.3132 0.041 Uiso 1 1 calc R . .
C5 C 0.0640(16) 0.1614(10) 0.4222(5) 0.026(2) Uani 1 1 d . . .
H5A H -0.0120 0.0936 0.3939 0.031 Uiso 1 1 calc R A .
H5B H 0.1943 0.1156 0.4454 0.031 Uiso 1 1 calc R . .
C6 C -0.1044(15) 0.2047(11) 0.4683(5) 0.025(2) Uani 1 1 d . . .
C11 C 0.833(4) 0.268(2) 0.6700(11) 0.0287(17) Uani 0.50 1 d P A 1
C12 C 0.980(4) 0.298(2) 0.7306(9) 0.0287(17) Uani 0.25 1 d P . 1
H12A H 0.8972 0.3618 0.7564 0.034 Uiso 0.25 1 calc PR . 1
H12B H 1.1255 0.3416 0.7203 0.034 Uiso 0.25 1 calc PR . 1
C13 C 0.965(4) 0.168(2) 0.7319(9) 0.0287(17) Uani 0.25 1 d P . 1
C14 C 0.8077(18) 0.0824(10) 0.7731(5) 0.0287(17) Uani 0.50 1 d P B 1
H14A H 0.8992 0.0116 0.7949 0.043 Uiso 0.50 1 calc PR B 1
H14B H 0.6842 0.0407 0.7465 0.043 Uiso 0.50 1 calc PR B 1
H14C H 0.7414 0.1416 0.8036 0.043 Uiso 0.50 1 calc PR B 1
C11A C 0.843(4) 0.209(2) 0.6700(11) 0.0287(17) Uani 0.50 1 d P A 2
C12A C 0.980(4) 0.298(2) 0.7306(9) 0.0287(17) Uani 0.25 1 d P . 2
H12C H 1.1191 0.3462 0.7186 0.034 Uiso 0.25 1 calc PR . 2
H12D H 0.8772 0.3604 0.7513 0.034 Uiso 0.25 1 calc PR . 2
C13A C 0.965(4) 0.168(2) 0.7319(9) 0.0287(17) Uani 0.25 1 d P . 2
C14A C 0.8077(18) 0.0824(10) 0.7731(5) 0.0287(17) Uani 0.50 1 d P C 2
H14D H 0.7020 0.1428 0.7931 0.043 Uiso 0.50 1 calc PR C 2
H14E H 0.9031 0.0340 0.8051 0.043 Uiso 0.50 1 calc PR C 2
H14F H 0.7197 0.0171 0.7468 0.043 Uiso 0.50 1 calc PR C 2
O1W O 0.3424(12) 0.1177(8) 0.5702(3) 0.0279(15) Uani 1 1 d D A .
H1WA H 0.223(11) 0.119(12) 0.591(4) 0.042 Uiso 1 1 d D . .
H1WB H 0.316(17) 0.069(11) 0.538(3) 0.042 Uiso 1 1 d D . .
O2W O 0.2839(13) 0.4138(8) 0.5878(4) 0.0379(19) Uani 1 1 d D A .
H2WA H 0.29(2) 0.411(13) 0.6274(7) 0.057 Uiso 1 1 d D . .
H2WB H 0.20(2) 0.480(9) 0.575(5) 0.057 Uiso 1 1 d D . .
O3WA O 0.528(14) 0.506(4) 0.253(5) 0.060(10) Uiso 0.25 1 d P D 1
O3WB O 0.524(10) 0.525(5) 0.276(2) 0.060(10) Uiso 0.25 1 d P . 2

loop_
_atom_site_aniso_label
_atom_site_aniso_U_11
_atom_site_aniso_U_22
_atom_site_aniso_U_33
_atom_site_aniso_U_23
_atom_site_aniso_U_13
_atom_site_aniso_U_12
Y1 0.0158(4) 0.0269(5) 0.0293(5) -0.0013(4) -0.0021(3) -0.0020(4)
O1 0.019(3) 0.033(4) 0.038(4) -0.002(3) -0.003(3) -0.008(3)
O2 0.020(3) 0.027(4) 0.034(4) -0.002(3) -0.006(3) -0.006(3)
O3 0.019(3) 0.014(3) 0.037(4) -0.002(3) 0.001(3) -0.004(3)
O4 0.018(3) 0.024(4) 0.035(4) 0.000(3) 0.003(3) -0.004(3)
O11 0.025(4) 0.100(8) 0.031(4) 0.005(5) 0.001(3) 0.011(5)
O12 0.014(3) 0.055(5) 0.037(4) -0.003(4) 0.002(3) -0.007(3)
C1 0.015(4) 0.016(5) 0.035(5) 0.003(4) 0.003(4) 0.001(4)
C2 0.020(5) 0.029(6) 0.024(5) -0.008(4) -0.004(4) -0.006(4)
C3 0.030(6) 0.038(6) 0.039(6) 0.000(5) 0.009(5) -0.007(5)
C4 0.025(5) 0.027(6) 0.029(5) 0.000(4) -0.005(4) -0.005(4)
C5 0.017(5) 0.023(5) 0.037(6) -0.004(4) -0.001(4) -0.002(4)
C6 0.014(4) 0.027(5) 0.032(5) -0.004(4) -0.007(4) -0.005(4)
C11 0.031(4) 0.018(4) 0.037(4) 0.004(3) 0.000(3) -0.002(3)
C12 0.031(4) 0.018(4) 0.037(4) 0.004(3) 0.000(3) -0.002(3)
C13 0.031(4) 0.018(4) 0.037(4) 0.004(3) 0.000(3) -0.002(3)
C14 0.031(4) 0.018(4) 0.037(4) 0.004(3) 0.000(3) -0.002(3)
C11A 0.031(4) 0.018(4) 0.037(4) 0.004(3) 0.000(3) -0.002(3)
C12A 0.031(4) 0.018(4) 0.037(4) 0.004(3) 0.000(3) -0.002(3)
C13A 0.031(4) 0.018(4) 0.037(4) 0.004(3) 0.000(3) -0.002(3)
C14A 0.031(4) 0.018(4) 0.037(4) 0.004(3) 0.000(3) -0.002(3)
O1W 0.022(4) 0.026(4) 0.036(4) -0.001(3) 0.002(3) -0.003(3)
O2W 0.021(4) 0.030(5) 0.062(5) -0.010(4) 0.002(4) -0.003(3)

loop_
_atom_type_symbol
_atom_type_description
_atom_type_scat_dispersion_real
_atom_type_scat_dispersion_imag
_atom_type_scat_source
C C 0.0181 0.0091 'International Tables Vol C Tables 4.2.6.8 and 6.1.1.4'
H H 0 0 'International Tables Vol C Tables 4.2.6.8 and 6.1.1.4'
O O 0.0492 0.0322 'International Tables Vol C Tables 4.2.6.8 and 6.1.1.4'
Y Y -0.267 2.0244 'International Tables Vol C Tables 4.2.6.8 and 6.1.1.4'

loop_
_geom_angle_atom_site_label_1
_geom_angle_atom_site_label_2
_geom_angle_atom_site_label_3
_geom_angle
_geom_angle_site_symmetry_1
_geom_angle_site_symmetry_3
O1 Y1 O2 103.9(3) . 3_666
O1 Y1 O2W 76.2(3) . .
O2 Y1 O2W 79.2(3) 3_666 .
O1 Y1 O1W 89.6(3) . .
O2 Y1 O1W 150.0(3) 3_666 .
O2W Y1 O1W 78.3(3) . .
O1 Y1 O3 76.8(2) . 1_655
O2 Y1 O3 76.3(2) 3_666 1_655
O2W Y1 O3 137.5(3) . 1_655
O1W Y1 O3 133.4(2) . 1_655
O1 Y1 O12 151.7(3) . .
O2 Y1 O12 76.1(3) 3_666 .
O2W Y1 O12 76.1(3) . .
O1W Y1 O12 79.4(3) . .
O3 Y1 O12 129.1(2) 1_655 .
O1 Y1 O11 154.5(3) . .
O2 Y1 O11 77.8(3) 3_666 .
O2W Y1 O11 128.4(3) . .
O1W Y1 O11 101.3(3) . .
O3 Y1 O11 79.1(3) 1_655 .
O12 Y1 O11 53.8(3) . .
O1 Y1 O4 80.8(3) . 1_655
O2 Y1 O4 128.4(2) 3_666 1_655
O2W Y1 O4 148.0(2) . 1_655
O1W Y1 O4 79.6(2) . 1_655
O3 Y1 O4 54.5(2) 1_655 1_655
O12 Y1 O4 121.9(3) . 1_655
O11 Y1 O4 78.7(3) . 1_655
O1 Y1 C11 171.2(5) . .
O2 Y1 C11 68.2(5) 3_666 .
O2W Y1 C11 98.1(5) . .
O1W Y1 C11 95.8(5) . .
O3 Y1 C11 104.2(5) 1_655 .
O12 Y1 C11 25.2(5) . .
O11 Y1 C11 30.3(5) . .
O4 Y1 C11 106.9(5) 1_655 .
O1 Y1 C6 77.5(3) . 1_655
O2 Y1 C6 102.5(3) 3_666 1_655
O2W Y1 C6 153.2(3) . 1_655
O1W Y1 C6 106.5(3) . 1_655
O3 Y1 C6 27.3(3) 1_655 1_655
O12 Y1 C6 130.6(3) . 1_655
O11 Y1 C6 77.3(3) . 1_655
O4 Y1 C6 27.2(3) 1_655 1_655
C11 Y1 C6 107.4(5) . 1_655
O1 Y1 C11A 176.7(5) . .
O2 Y1 C11A 79.4(5) 3_666 .
O2W Y1 C11A 104.7(5) . .
O1W Y1 C11A 87.5(5) . .
O3 Y1 C11A 104.2(5) 1_655 .
O12 Y1 C11A 28.7(5) . .
O11 Y1 C11A 25.6(5) . .
O4 Y1 C11A 97.1(5) 1_655 .
C11 Y1 C11A 11.9(5) . .
C6 Y1 C11A 101.8(5) 1_655 .
C1 O1 Y1 168.2(7) . .
C1 O2 Y1 132.9(6) . 3_666
C6 O3 Y1 94.0(6) . 1_455
C6 O4 Y1 91.4(6) . 1_455
C11A O11 C11 25.6(11) . .
C11A O11 Y1 96.7(11) . .
C11 O11 Y1 86.4(10) . .
C11 O12 C11A 25.2(12) . .
C11 O12 Y1 93.0(12) . .
C11A O12 Y1 94.5(10) . .
O2 C1 O1 123.3(9) . .
O2 C1 C2 119.8(9) . .
O1 C1 C2 116.8(9) . .
C5 C2 C1 110.8(8) . .
C5 C2 C4 110.6(8) . .
C1 C2 C4 111.4(8) . .
C5 C2 C3 108.6(9) . .
C1 C2 C3 106.5(8) . .
C4 C2 C3 109.0(8) . .
C6 C5 C2 116.4(9) . .
O4 C6 O3 120.1(9) . .
O4 C6 C5 121.2(9) . .
O3 C6 C5 118.7(9) . .
O4 C6 Y1 61.4(5) . 1_455
O3 C6 Y1 58.7(5) . 1_455
C5 C6 Y1 176.7(7) . 1_455
O12 C11 O11 119.0(19) . .
O12 C11 C12 122(2) . .
O11 C11 C12 118.7(18) . .
O12 C11 C13 116.0(18) . .
O11 C11 C13 100.3(15) . .
C12 C11 C13 44.8(12) . .
O12 C11 Y1 61.8(11) . .
O11 C11 Y1 63.3(9) . .
C12 C11 Y1 162.8(15) . .
C13 C11 Y1 151.7(13) . .
C11 C12 C13 111.5(17) . 2_756
C12 C13 C14 105.2(15) 2_756 .
C12 C13 C14 109.6(14) 2_756 2_756
C14 C13 C14 106.2(13) . 2_756
C12 C13 C11 89.3(14) 2_756 .
C14 C13 C11 118.7(15) . .
C14 C13 C11 124.4(16) 2_756 .
O11 C11A O12 112.8(18) . .
O11 C11A Y1 57.7(10) . .
O12 C11A Y1 56.7(9) . .

loop_
_geom_bond_atom_site_label_1
_geom_bond_atom_site_label_2
_geom_bond_distance
_geom_bond_site_symmetry_2
Y1 O1 2.207(7) .
Y1 O2 2.280(7) 3_666
Y1 O2W 2.354(8) .
Y1 O1W 2.355(7) .
Y1 O3 2.379(7) 1_655
Y1 O12 2.395(7) .
Y1 O11 2.429(8) .
Y1 O4 2.441(7) 1_655
Y1 C11 2.71(2) .
Y1 C6 2.778(10) 1_655
Y1 C11A 2.85(2) .
O1 C1 1.276(12) .
O2 C1 1.264(12) .
O2 Y1 2.280(7) 3_666
O3 C6 1.277(12) .
O3 Y1 2.379(7) 1_455
O4 C6 1.270(12) .
O4 Y1 2.441(7) 1_455
O11 C11A 1.24(2) .
O11 C11 1.37(3) .
O12 C11 1.16(2) .
O12 C11A 1.38(2) .
C1 C2 1.531(13) .
C2 C5 1.527(14) .
C2 C4 1.537(13) .
C2 C3 1.546(14) .
C5 C6 1.506(14) .
C6 Y1 2.778(10) 1_455
C11 C12 1.54(3) .
C11 C13 1.79(3) .
C12 C13 1.54(3) 2_756
C13 C12 1.54(3) 2_756
C13 C14 1.57(2) .
C13 C14 1.58(2) 2_756
O3WB O3WB 1.13(10) 2_655
